data_7249975
loop_
_publ_author_name
'Fan, Chang-Chun'
'Fang, Zi-Han'
'Jiao, Shu-Lin'
'Yu, Jing-Xue'
'Liu, Cheng-Dong'
'Wang, Wei'
'Jin, Ming-Liang'
'Liang, Bei-Dou'
'Han, Xiang-Bin'

_publ_section_title
;
 Enhanced luminescence in 1D corrugated lead bromides via reduced
 flexibility of trivalent cations
;
_journal_issue 13
_journal_name_full CrystEngComm
_journal_page_first 1997
_journal_page_last 2003
_journal_paper_doi 10.1039/D5CE00003C
_journal_volume 27
_journal_year 2025
_chemical_formula_moiety 'Br5 Pb, 0.5(H4 O2), C7 H20 N3'
_chemical_formula_sum 'C7 H22 Br5 N3 O Pb'
_chemical_formula_weight 771.01
_space_group_crystal_system monoclinic
_space_group_IT_number 11
_space_group_name_Hall '-P 2yb'
_space_group_name_H-M_alt 'P 1 21/m 1'
_atom_sites_solution_hydrogens mixed
_atom_sites_solution_primary dual
_audit_creation_date 2024-11-21
_audit_creation_method
;
Olex2 1.5
(compiled 2024.02.16 svn.r378c4104 for OlexSys, GUI svn.r6928)
;
_audit_update_record
;
2024-11-21 deposited with the CCDC.	2025-02-19 downloaded from the CCDC.
;
_cell_angle_alpha 90
_cell_angle_beta 101.9020(10)
_cell_angle_gamma 90
_cell_formula_units_Z 2
_cell_length_a 10.2495(2)
_cell_length_b 8.7968(2)
_cell_length_c 10.3341(2)
_cell_measurement_reflns_used 4042
_cell_measurement_temperature 282.00
_cell_measurement_theta_max 68.112
_cell_measurement_theta_min 4.372
_cell_volume 911.72(3)
_computing_cell_refinement 'SAINT V8.40B (?, 2016)'
_computing_data_reduction 'SAINT V8.40B (?, 2016)'
_computing_molecular_graphics 'Olex2 1.5 (Dolomanov et al., 2009)'
_computing_publication_material 'Olex2 1.5 (Dolomanov et al., 2009)'
_computing_structure_refinement 'SHELXL 2018/3 (Sheldrick, 2015)'
_computing_structure_solution 'SHELXT 2018/2 (Sheldrick, 2018)'
_diffrn_ambient_temperature 282.00
_diffrn_measured_fraction_theta_full 0.995
_diffrn_measured_fraction_theta_max 0.994
_diffrn_measurement_device_type 'Bruker APEX-II CCD'
_diffrn_measurement_method '\f and \w scans'
_diffrn_radiation_type CuK\a
_diffrn_radiation_wavelength 1.54178
_diffrn_reflns_av_R_equivalents 0.0504
_diffrn_reflns_av_unetI/netI 0.0432
_diffrn_reflns_Laue_measured_fraction_full 0.995
_diffrn_reflns_Laue_measured_fraction_max 0.994
_diffrn_reflns_limit_h_max 12
_diffrn_reflns_limit_h_min -12
_diffrn_reflns_limit_k_max 10
_diffrn_reflns_limit_k_min -10
_diffrn_reflns_limit_l_max 12
_diffrn_reflns_limit_l_min -12
_diffrn_reflns_number 7544
_diffrn_reflns_point_group_measured_fraction_full 0.995
_diffrn_reflns_point_group_measured_fraction_max 0.994
_diffrn_reflns_theta_full 67.679
_diffrn_reflns_theta_max 68.233
_diffrn_reflns_theta_min 4.372
_diffrn_source_current 1.2
_diffrn_source_power 0.06
_diffrn_source_voltage 50.0
_diffrn_standards_number 0
_exptl_absorpt_coefficient_mu 30.770
_exptl_absorpt_correction_T_max 0.7531
_exptl_absorpt_correction_T_min 0.5335
_exptl_absorpt_correction_type multi-scan
_exptl_absorpt_process_details
;
SADABS-2016/2 (Bruker,2016/2) was used for absorption correction.
wR2(int) was 0.0924 before and 0.0522 after correction.
The Ratio of minimum to maximum transmission is 0.7084.
The \l/2 correction factor is Not present.
;
_exptl_crystal_colour 'metallic light white'
_exptl_crystal_colour_lustre metallic
_exptl_crystal_colour_modifier light
_exptl_crystal_colour_primary white
_exptl_crystal_density_diffrn 2.809
_exptl_crystal_description plate
_exptl_crystal_F_000 700
_exptl_crystal_size_max 0.2
_exptl_crystal_size_mid 0.2
_exptl_crystal_size_min 0.2
_refine_diff_density_max 0.926
_refine_diff_density_min -1.074
_refine_diff_density_rms 0.200
_refine_ls_extinction_method none
_refine_ls_goodness_of_fit_ref 1.099
_refine_ls_hydrogen_treatment constr
_refine_ls_matrix_type full
_refine_ls_number_parameters 107
_refine_ls_number_reflns 1786
_refine_ls_number_restraints 61
_refine_ls_restrained_S_all 1.141
_refine_ls_R_factor_all 0.0322
_refine_ls_R_factor_gt 0.0301
_refine_ls_shift/su_max 0.001
_refine_ls_shift/su_mean 0.000
_refine_ls_structure_factor_coef Fsqd
_refine_ls_weighting_details 'w=1/[\s^2^(Fo^2^)+(0.0120P)^2^+3.5358P] where P=(Fo^2^+2Fc^2^)/3'
_refine_ls_weighting_scheme calc
_refine_ls_wR_factor_gt 0.0661
_refine_ls_wR_factor_ref 0.0670
_reflns_Friedel_coverage 0.000
_reflns_number_gt 1676
_reflns_number_total 1786
_reflns_threshold_expression 'I > 2\s(I)'
_cod_data_source_file d5ce00003c2.cif
_cod_data_source_block MPMA
_cod_depositor_comments 'Adding full bibliography for 7249974--7249975.cif.'
_cod_database_code 7249975
_shelx_shelxl_version_number 2018/3
_shelx_space_group_comment
;
The symmetry employed for this shelxl refinement is uniquely defined
by the following loop, which should always be used as a source of
symmetry information in preference to the above space-group names.
They are only intended as comments.
;
_shelx_estimated_absorpt_t_max 0.063
_shelx_estimated_absorpt_t_min 0.063
_olex2_refinement_description
;
1. Restrained distances
 C3-C4
 2.5 with sigma of 0.01
 C5-C4
 1.53 with sigma of 0.01
 N3-C5
 1.49 with sigma of 0.01
 C5-N2
 2.48 with sigma of 0.01
2. Uiso/Uaniso restraints and constraints
Uanis(N2) \\sim Ueq: with sigma of 0.01 and sigma for terminal atoms of 0.02
Uanis(C4) \\sim Ueq: with sigma of 0.01 and sigma for terminal atoms of 0.02
Uanis(C5) \\sim Ueq: with sigma of 0.01 and sigma for terminal atoms of 0.02
3. Rigid body (RIGU) restrains
 N1, N2, C1, C2, C3, N3, C4, C5
 with sigma for 1-2 distances of 0.004 and sigma for 1-3 distances of 0.004
4. Others
 Fixed Sof: H1D(0.5) H1E(0.5) H1A(0.5) H1B(0.5) H1C(0.5) N3(0.5) H3C(0.5)
 H3D(0.5) H3E(0.5) C4(0.5) H4A(0.5) H4B(0.5) C5(0.5) H5A(0.5) H5B(0.5)
5.a Free rotating group:
 O1(H1D,H1E)
5.b Ternary CH refined with riding coordinates:
 N1(H1), N2(H2)
5.c Secondary CH2 refined with riding coordinates:
 C2(H2A,H2B), C3(H3A,H3B), C4(H4A,H4B), C5(H5A,H5B)
5.d Me refined with riding coordinates:
 C1(H1A,H1B,H1C)
5.e Idealised Me refined as rotating group:
 N3(H3C,H3D,H3E)
;
_olex2_submission_special_instructions 'No special instructions were received'

loop_
_space_group_symop_operation_xyz
'x, y, z'
'-x, y+1/2, -z'
'-x, -y, -z'
'x, -y-1/2, z'

loop_
_atom_site_label
_atom_site_type_symbol
_atom_site_fract_x
_atom_site_fract_y
_atom_site_fract_z
_atom_site_U_iso_or_equiv
_atom_site_adp_type
_atom_site_occupancy
_atom_site_site_symmetry_order
_atom_site_calc_flag
_atom_site_refinement_flags_posn
_atom_site_refinement_flags_adp
_atom_site_refinement_flags_occupancy
_atom_site_disorder_assembly
_atom_site_disorder_group
Pb1 Pb 0.18836(3) 0.750000 0.59911(3) 0.02549(12) Uani 1 2 d S T P . .
Br1 Br 0.11352(9) 0.750000 0.87535(9) 0.0435(2) Uani 1 2 d S T P . .
Br2 Br 0.41393(7) 0.52807(8) 0.70488(7) 0.04535(19) Uani 1 1 d . . . . .
Br3 Br 0.26515(10) 0.750000 0.33886(9) 0.0425(2) Uani 1 2 d S T P . .
Br4 Br 0.000000 1.000000 0.500000 0.0533(3) Uani 1 2 d S . P . .
O1 O 0.5795(7) 1.250000 0.9333(8) 0.0564(18) Uani 1 2 d GS T P . .
H1D H 0.611625 1.286067 0.870302 0.085 Uiso 0.5 1 d G U P . .
H1E H 0.642405 1.216409 0.993342 0.085 Uiso 0.5 1 d G U P . .
N1 N 0.7261(9) 0.750000 1.0889(7) 0.0438(17) Uani 1 2 d S T P . .
H1 H 0.668651 0.749999 1.153851 0.053 Uiso 1 2 calc R U P . .
N2 N 0.7132(8) 0.750000 0.8048(7) 0.063(2) Uani 1 2 d DS TU P . .
H2 H 0.615532 0.749999 0.780839 0.075 Uiso 1 2 calc R U P B .
C1 C 0.8688(15) 0.750000 1.1654(13) 0.079(4) Uani 1 2 d S T P . .
H1A H 0.885555 0.841299 1.217093 0.119 Uiso 0.5 1 calc R U P A -1
H1B H 0.883312 0.663264 1.223000 0.119 Uiso 0.5 1 calc R U P A -1
H1C H 0.928184 0.745437 1.104808 0.119 Uiso 0.5 1 calc R U P A -1
C2 C 0.6927(8) 0.8893(8) 1.0059(8) 0.0505(16) Uani 1 1 d . . . . .
H2A H 0.596886 0.894200 0.974209 0.061 Uiso 1 1 calc R U . . .
H2B H 0.719597 0.978356 1.060127 0.061 Uiso 1 1 calc R U . . .
C3 C 0.7563(8) 0.8921(10) 0.8952(7) 0.0621(19) Uani 1 1 d D . . . .
H3A H 0.852355 0.891747 0.926030 0.075 Uiso 1 1 calc R U . . .
H3B H 0.731874 0.984322 0.844555 0.075 Uiso 1 1 calc R U . . .
N3 N 0.5739(8) 0.7232(16) 0.5085(9) 0.032(4) Uani 0.5 1 d D . P B -1
H3C H 0.548179 0.653687 0.445807 0.038 Uiso 0.5 1 calc R U P B -1
H3D H 0.562949 0.815603 0.472838 0.038 Uiso 0.5 1 calc R U P B -1
H3E H 0.524960 0.714361 0.569912 0.038 Uiso 0.5 1 calc R U P B -1
C4 C 0.7685(11) 0.8110(13) 0.6753(9) 0.039(2) Uani 0.5 1 d D U P B -1
H4A H 0.735185 0.912309 0.650206 0.047 Uiso 0.5 1 calc R U P B -1
H4B H 0.865153 0.813093 0.693704 0.047 Uiso 0.5 1 calc R U P B -1
C5 C 0.7162(9) 0.6997(12) 0.5697(8) 0.039(3) Uani 0.5 1 d D U P B -1
H5A H 0.768431 0.706570 0.501628 0.047 Uiso 0.5 1 calc R U P B -1
H5B H 0.727456 0.598062 0.606700 0.047 Uiso 0.5 1 calc R U P B -1

loop_
_atom_site_aniso_label
_atom_site_aniso_U_11
_atom_site_aniso_U_22
_atom_site_aniso_U_33
_atom_site_aniso_U_23
_atom_site_aniso_U_13
_atom_site_aniso_U_12
Pb1 0.02019(17) 0.02825(18) 0.02820(18) 0.000 0.00542(11) 0.000
Br1 0.0302(4) 0.0620(6) 0.0381(5) 0.000 0.0066(4) 0.000
Br2 0.0374(3) 0.0472(4) 0.0518(4) 0.0114(3) 0.0100(3) 0.0134(3)
Br3 0.0440(5) 0.0499(6) 0.0369(5) 0.000 0.0163(4) 0.000
Br4 0.0409(5) 0.0472(6) 0.0730(7) 0.0136(5) 0.0146(5) 0.0205(4)
O1 0.045(4) 0.068(5) 0.056(5) 0.000 0.009(3) 0.000
N1 0.060(5) 0.047(4) 0.029(4) 0.000 0.018(3) 0.000
N2 0.027(4) 0.129(6) 0.035(4) 0.000 0.012(3) 0.000
C1 0.088(8) 0.095(10) 0.045(6) 0.000 -0.011(6) 0.000
C2 0.056(4) 0.036(4) 0.063(4) 0.004(3) 0.019(3) 0.000(3)
C3 0.045(4) 0.074(5) 0.070(4) 0.037(4) 0.017(3) 0.011(4)
N3 0.039(4) 0.021(13) 0.038(4) -0.004(4) 0.012(3) 0.006(4)
C4 0.026(5) 0.047(5) 0.044(5) 0.006(4) 0.009(4) 0.004(4)
C5 0.039(5) 0.048(6) 0.033(5) 0.009(4) 0.011(4) 0.011(4)

loop_
_atom_type_symbol
_atom_type_description
_atom_type_scat_dispersion_real
_atom_type_scat_dispersion_imag
_atom_type_scat_source
C C 0.0181 0.0091 'International Tables Vol C Tables 4.2.6.8 and 6.1.1.4'
H H 0.0000 0.0000 'International Tables Vol C Tables 4.2.6.8 and 6.1.1.4'
Br Br -0.6763 1.2805 'International Tables Vol C Tables 4.2.6.8 and 6.1.1.4'
N N 0.0311 0.0180 'International Tables Vol C Tables 4.2.6.8 and 6.1.1.4'
O O 0.0492 0.0322 'International Tables Vol C Tables 4.2.6.8 and 6.1.1.4'
Pb Pb -4.0753 8.5060 'International Tables Vol C Tables 4.2.6.8 and 6.1.1.4'

loop_
_geom_angle_atom_site_label_1
_geom_angle_atom_site_label_2
_geom_angle_atom_site_label_3
_geom_angle
_geom_angle_site_symmetry_1
_geom_angle_site_symmetry_3
_geom_angle_publ_flag
Br2 Pb1 Br1 89.04(2) . . ?
Br2 Pb1 Br1 89.04(2) 4_575 . ?
Br2 Pb1 Br2 79.57(3) . 4_575 ?
Br3 Pb1 Br1 178.88(3) . . ?
Br3 Pb1 Br2 90.10(2) . 4_575 ?
Br3 Pb1 Br2 90.10(2) . . ?
Br3 Pb1 Br4 87.838(15) . 2_546 ?
Br3 Pb1 Br4 87.838(14) . . ?
Br4 Pb1 Br1 92.914(13) 2_546 . ?
Br4 Pb1 Br1 92.914(13) . . ?
Br4 Pb1 Br2 92.318(15) 2_546 . ?
Br4 Pb1 Br2 92.318(15) . 4_575 ?
Br4 Pb1 Br2 171.625(16) 2_546 4_575 ?
Br4 Pb1 Br2 171.625(16) . . ?
Br4 Pb1 Br4 95.713(8) 2_546 . ?
Pb1 Br4 Pb1 180.0 . 3_576 ?
H1D O1 H1D 43.9 . 4_585 ?
H1D O1 H1E 109.5 . . ?
H1D O1 H1E 109.5 4_585 4_585 ?
H1D O1 H1E 94.2 . 4_585 ?
H1E O1 H1D 94.2 . 4_585 ?
H1E O1 H1E 40.7 . 4_585 ?
C1 N1 H1 107.1 . . ?
C2 N1 H1 107.1 . . ?
C2 N1 H1 107.1 4_575 . ?
C2 N1 C1 112.5(6) 4_575 . ?
C2 N1 C1 112.5(6) . . ?
C2 N1 C2 110.1(8) 4_575 . ?
C3 N2 H2 107.4 4_575 . ?
C3 N2 H2 107.4 . . ?
C3 N2 C3 105.7(7) 4_575 . ?
C3 N2 C4 97.0(5) . . ?
C3 N2 C4 129.9(7) . 4_575 ?
C3 N2 C4 129.9(7) 4_575 . ?
C3 N2 C4 97.0(5) 4_575 4_575 ?
C4 N2 H2 107.4 . . ?
C4 N2 H2 107.4 4_575 . ?
C4 N2 C4 38.0(8) 4_575 . ?
N1 C1 H1A 109.5 . . ?
N1 C1 H1B 109.5 . . ?
N1 C1 H1C 109.5 . . ?
H1A C1 H1B 109.5 . . ?
H1A C1 H1C 109.5 . . ?
H1B C1 H1C 109.5 . . ?
N1 C2 H2A 109.1 . . ?
N1 C2 H2B 109.1 . . ?
H2A C2 H2B 107.8 . . ?
C3 C2 N1 112.7(6) . . ?
C3 C2 H2A 109.1 . . ?
C3 C2 H2B 109.1 . . ?
N2 C3 H3A 109.6 . . ?
N2 C3 H3B 109.6 . . ?
C2 C3 N2 110.1(7) . . ?
C2 C3 H3A 109.6 . . ?
C2 C3 H3B 109.6 . . ?
H3A C3 H3B 108.2 . . ?
H3C N3 H3D 109.5 . . ?
H3C N3 H3E 109.5 . . ?
H3D N3 H3E 109.5 . . ?
C5 N3 H3C 109.5 . . ?
C5 N3 H3D 109.5 . . ?
C5 N3 H3E 109.5 . . ?
N2 C4 H4A 110.9 . . ?
N2 C4 H4B 110.9 . . ?
H4A C4 H4B 108.9 . . ?
C5 C4 N2 104.5(8) . . ?
C5 C4 H4A 110.9 . . ?
C5 C4 H4B 110.9 . . ?
N3 C5 C4 113.4(9) . . ?
N3 C5 H5A 108.9 . . ?
N3 C5 H5B 108.9 . . ?
C4 C5 H5A 108.9 . . ?
C4 C5 H5B 108.9 . . ?
H5A C5 H5B 107.7 . . ?

loop_
_geom_bond_atom_site_label_1
_geom_bond_atom_site_label_2
_geom_bond_distance
_geom_bond_site_symmetry_2
_geom_bond_publ_flag
Pb1 Br1 3.1050(10) . ?
Pb1 Br2 3.0511(7) 4_575 ?
Pb1 Br2 3.0511(7) . ?
Pb1 Br3 2.9538(10) . ?
Pb1 Br4 2.96601(19) 2_546 ?
Pb1 Br4 2.96601(19) . ?
O1 H1D 0.8496 . ?
O1 H1D 0.85(14) 4_585 ?
O1 H1E 0.8499 . ?
O1 H1E 0.85(13) 4_585 ?
N1 H1 0.9800 . ?
N1 C1 1.513(16) . ?
N1 C2 1.494(8) . ?
N1 C2 1.494(8) 4_575 ?
N2 H2 0.9800 . ?
N2 C3 1.568(10) 4_575 ?
N2 C3 1.568(10) . ?
N2 C4 1.647(13) . ?
N2 C4 1.647(13) 4_575 ?
C1 H1A 0.9600 . ?
C1 H1B 0.9600 . ?
C1 H1C 0.9600 . ?
C2 H2A 0.9700 . ?
C2 H2B 0.9700 . ?
C2 C3 1.429(10) . ?
C3 H3A 0.9700 . ?
C3 H3B 0.9700 . ?
N3 H3C 0.8900 . ?
N3 H3D 0.8900 . ?
N3 H3E 0.8900 . ?
N3 C5 1.480(8) . ?
C4 H4A 0.9700 . ?
C4 H4B 0.9700 . ?
C4 C5 1.482(9) . ?
C5 H5A 0.9700 . ?
C5 H5B 0.9700 . ?

loop_
_geom_torsion_atom_site_label_1
_geom_torsion_atom_site_label_2
_geom_torsion_atom_site_label_3
_geom_torsion_atom_site_label_4
_geom_torsion
_geom_torsion_site_symmetry_1
_geom_torsion_site_symmetry_2
_geom_torsion_site_symmetry_3
_geom_torsion_site_symmetry_4
_geom_torsion_publ_flag
N1 C2 C3 N2 59.4(9) . . . . ?
N2 C4 C5 N3 78.3(11) . . . . ?
C1 N1 C2 C3 70.8(10) . . . . ?
C2 N1 C2 C3 -55.6(11) 4_575 . . . ?
C3 N2 C3 C2 -59.1(9) 4_575 . . . ?
C3 N2 C4 C5 71.6(11) 4_575 . . . ?
C3 N2 C4 C5 -171.1(7) . . . . ?
C4 N2 C3 C2 166.0(7) . . . . ?
C4 N2 C3 C2 -172.7(7) 4_575 . . . ?
C4 N2 C4 C5 35.8(8) 4_575 . . . ?
